data_1558357
loop_
_publ_author_name
'Dick, Benjamin L.'
'Patel, Ashay'
'Cohen, Seth M.'

_publ_section_title
;
 Effect of Heterocycle Content on Metal Binding Isostere Coordination
;
_journal_name_full 'Chemical Science'
_journal_paper_doi 10.1039/D0SC02717K
_journal_year 2020
_chemical_formula_moiety 'C38 H33 B N8 O3 Zn, H1.979 O'
_chemical_formula_sum 'C38 H35 B N8 O4 Zn'
_chemical_formula_weight 743.92
_space_group_crystal_system triclinic
_space_group_IT_number 2
_space_group_name_Hall '-P 1'
_space_group_name_H-M_alt 'P -1'
_atom_sites_solution_hydrogens mixed
_atom_sites_solution_primary dual
_audit_creation_date 2020-04-28
_audit_creation_method
;
Olex2 1.3
(compiled 2020.02.04 svn.rd84adfe8 for OlexSys, GUI svn.r6032)
;
_audit_update_record
;
2020-04-29 deposited with the CCDC.	2020-06-17 downloaded from the CCDC.
;
_cell_angle_alpha 107.583(6)
_cell_angle_beta 93.055(6)
_cell_angle_gamma 106.031(6)
_cell_formula_units_Z 2
_cell_length_a 11.930(2)
_cell_length_b 13.078(2)
_cell_length_c 14.235(3)
_cell_measurement_reflns_used 9919
_cell_measurement_temperature 100.0
_cell_measurement_theta_max 25.07
_cell_measurement_theta_min 2.38
_cell_volume 2012.1(6)
_computing_cell_refinement 'SAINT V8.38A (Bruker, 2018)'
_computing_data_collection 'APEX2 v2013.6-2 (Bruker, 2013)'
_computing_data_reduction 'SAINT V8.38A (Bruker, 2018)'
_computing_molecular_graphics 'Olex2 1.3 (Dolomanov et al., 2009)'
_computing_publication_material 'Olex2 1.3 (Dolomanov et al., 2009)'
_computing_structure_refinement 'XL  (Sheldrick, 2008)'
_computing_structure_solution 'SHELXT 2014/5 (Sheldrick, 2014)'
_diffrn_ambient_temperature 100.0
_diffrn_detector 'Bruker APEX CCD'
_diffrn_detector_area_resol_mean 8.0
_diffrn_detector_type 'CCD Area Detector'
_diffrn_measured_fraction_theta_full 0.999
_diffrn_measured_fraction_theta_max 0.993
_diffrn_measurement_device 'Kappa Four-Circle Diffractometer'
_diffrn_measurement_device_type 'Bruker APEX-II CCD'
_diffrn_measurement_method '\f and \w scans'
_diffrn_radiation_monochromator graphite
_diffrn_radiation_probe x-ray
_diffrn_radiation_type MoK\a
_diffrn_radiation_wavelength 0.71073
_diffrn_radiation_xray_symbol K-L~3~
_diffrn_reflns_av_R_equivalents 0.0534
_diffrn_reflns_av_unetI/netI 0.0423
_diffrn_reflns_Laue_measured_fraction_full 0.999
_diffrn_reflns_Laue_measured_fraction_max 0.993
_diffrn_reflns_limit_h_max 14
_diffrn_reflns_limit_h_min -14
_diffrn_reflns_limit_k_max 16
_diffrn_reflns_limit_k_min -16
_diffrn_reflns_limit_l_max 17
_diffrn_reflns_limit_l_min -17
_diffrn_reflns_number 47161
_diffrn_reflns_point_group_measured_fraction_full 0.999
_diffrn_reflns_point_group_measured_fraction_max 0.993
_diffrn_reflns_theta_full 25.242
_diffrn_reflns_theta_max 26.146
_diffrn_reflns_theta_min 2.069
_diffrn_source 'sealed tube'
_diffrn_source_current 30.0
_diffrn_source_power 1.5
_diffrn_source_type fine-focus
_diffrn_source_voltage 50.0
_diffrn_standards_number 0
_exptl_absorpt_coefficient_mu 0.657
_exptl_absorpt_correction_T_max 0.4906
_exptl_absorpt_correction_T_min 0.4525
_exptl_absorpt_correction_type multi-scan
_exptl_absorpt_process_details
'SADABS-2016/2 (Bruker,2016/2) was used for absorption correction. wR2(int) was 0.0632 before and 0.0509 after correction. The Ratio of minimum to maximum transmission is 0.9223. The \l/2 correction factor is Not present.'
_exptl_crystal_colour colourless
_exptl_crystal_colour_primary colourless
_exptl_crystal_density_diffrn 1.228
_exptl_crystal_description block
_exptl_crystal_F_000 772
_exptl_crystal_recrystallization_method 'Re-crystallisation from solvent: benzene/pentane'
_exptl_crystal_size_max 0.2
_exptl_crystal_size_mid 0.1
_exptl_crystal_size_min 0.1
_refine_diff_density_max 0.453
_refine_diff_density_min -0.363
_refine_diff_density_rms 0.053
_refine_ls_extinction_method none
_refine_ls_goodness_of_fit_ref 1.037
_refine_ls_hydrogen_treatment mixed
_refine_ls_matrix_type full
_refine_ls_number_parameters 481
_refine_ls_number_reflns 7991
_refine_ls_number_restraints 0
_refine_ls_restrained_S_all 1.037
_refine_ls_R_factor_all 0.0474
_refine_ls_R_factor_gt 0.0334
_refine_ls_shift/su_max 0.002
_refine_ls_shift/su_mean 0.000
_refine_ls_structure_factor_coef Fsqd
_refine_ls_weighting_details 'w=1/[\s^2^(Fo^2^)+(0.0299P)^2^+0.9096P] where P=(Fo^2^+2Fc^2^)/3'
_refine_ls_weighting_scheme calc
_refine_ls_wR_factor_gt 0.0731
_refine_ls_wR_factor_ref 0.0778
_reflns_Friedel_coverage 0.000
_reflns_number_gt 6464
_reflns_number_total 7991
_reflns_threshold_expression 'I > 2\s(I)'
_cod_data_source_file d0sc02717k2.cif
_cod_data_source_block Tp_MePh_Zn_5b
_cod_depositor_comments
;
The following automatic conversions were performed:

data item '_diffrn_radiation_probe' value 'X-ray' was changed to
'x-ray' in accordance with the
/home/data/users/saulius/crontab/automatic-downloads/rss-feeds/RSC/lib/dictionaries/cif_core.dic
dictionary named 'cif_core.dic' version 2.4.2 last updated on
2011-04-26.

Automatic conversion script
Id: cif_fix_values 7556 2019-12-06 15:28:31Z antanas 
;
_cod_original_cell_volume 2012.0(6)
_cod_database_code 1558357
_shelx_shelxl_version_number 2014/7
_shelx_space_group_comment
;
The symmetry employed for this shelxl refinement is uniquely defined
by the following loop, which should always be used as a source of
symmetry information in preference to the above space-group names.
They are only intended as comments.
;
_shelx_estimated_absorpt_t_max 0.937
_shelx_estimated_absorpt_t_min 0.880
_olex2_refinement_description
;
1. Fixed Uiso
 At 1.2 times of:
  All B(H) groups, All C(H) groups, All N(H) groups
 At 1.5 times of:
  All C(H,H,H) groups
2.a Ternary CH refined with riding coordinates:
 B1(H1)
2.b Aromatic/amide H refined with riding coordinates:
 N7(H7), C3(H3), C13(H13), C10(H10), C6(H6), C20(H20), C16(H16), C9(H9),
 C37(H37), C23(H23), C34(H34), C8(H8), C17(H17), C18(H18), C19(H19), C7(H7A),
 C36(H36), C35(H35), C30(H30), C26(H26), C27(H27), C29(H29), C28(H28)
2.c Idealised Me refined as rotating group:
 C1(H1A,H1B,H1C), C11(H11A,H11B,H11C), C21(H21A,H21B,H21C)
;
_platon_squeeze_void_probe_radius 1.20
_olex2_submission_special_instructions 'No special instructions were received'

loop_
_space_group_symop_operation_xyz
'x, y, z'
'-x, -y, -z'

loop_
_atom_site_label
_atom_site_type_symbol
_atom_site_fract_x
_atom_site_fract_y
_atom_site_fract_z
_atom_site_U_iso_or_equiv
_atom_site_adp_type
_atom_site_occupancy
_atom_site_site_symmetry_order
_atom_site_calc_flag
_atom_site_refinement_flags_posn
_atom_site_refinement_flags_adp
_atom_site_refinement_flags_occupancy
_atom_site_disorder_assembly
_atom_site_disorder_group
Zn1 Zn 0.66420(2) 0.70332(2) 0.34163(2) 0.01491(7) Uani 1 1 d . . . . .
O2 O 0.61100(12) 0.62887(11) 0.19580(9) 0.0189(3) Uani 1 1 d . . . . .
O1 O 0.68092(11) 0.54188(11) 0.32540(9) 0.0181(3) Uani 1 1 d . . . . .
O3 O 0.65899(12) 0.19977(11) 0.10822(11) 0.0271(3) Uani 1 1 d . . . . .
N2 N 0.55502(13) 0.70444(12) 0.44809(11) 0.0142(3) Uani 1 1 d . . . . .
N1 N 0.60369(13) 0.79144(13) 0.53583(11) 0.0154(3) Uani 1 1 d . . . . .
N7 N 0.62080(14) 0.52186(13) 0.16625(12) 0.0180(3) Uani 1 1 d . . . . .
H7 H 0.6037 0.4797 0.1030 0.022 Uiso 1 1 calc R U . . .
N3 N 0.67285(13) 0.93723(13) 0.45186(11) 0.0162(3) Uani 1 1 d . . . . .
N6 N 0.82356(13) 0.77988(13) 0.43649(12) 0.0186(4) Uani 1 1 d . . . . .
O4 O 0.45323(17) 0.61695(15) 0.03539(13) 0.0419(5) Uani 1 1 d . . . . .
N4 N 0.67083(13) 0.87413(13) 0.35455(11) 0.0169(3) Uani 1 1 d . . . . .
N5 N 0.82089(13) 0.86487(13) 0.52045(12) 0.0181(4) Uani 1 1 d . . . . .
N8 N 0.61368(15) 0.29176(14) 0.12076(13) 0.0247(4) Uani 1 1 d . . . . .
C3 C 0.45582(16) 0.67075(16) 0.57011(14) 0.0185(4) Uani 1 1 d . . . . .
H3 H 0.3996 0.6355 0.6045 0.022 Uiso 1 1 calc R U . . .
C5 C 0.38716(15) 0.52753(16) 0.39258(14) 0.0166(4) Uani 1 1 d . . . . .
C4 C 0.46424(15) 0.63071(15) 0.46880(14) 0.0148(4) Uani 1 1 d . . . . .
C32 C 0.67546(16) 0.37197(16) 0.20030(14) 0.0172(4) Uani 1 1 d . . . . .
C2 C 0.54473(16) 0.77101(16) 0.61031(14) 0.0175(4) Uani 1 1 d . . . . .
C31 C 0.65614(16) 0.48376(16) 0.23412(14) 0.0163(4) Uani 1 1 d . . . . .
C13 C 0.64503(16) 1.03941(16) 0.36023(14) 0.0187(4) Uani 1 1 d . . . . .
H13 H 0.6327 1.0986 0.3397 0.022 Uiso 1 1 calc R U . . .
C10 C 0.38223(16) 0.51200(16) 0.29115(14) 0.0200(4) Uani 1 1 d . . . . .
H10 H 0.4313 0.5685 0.2694 0.024 Uiso 1 1 calc R U . . .
C33 C 0.76413(16) 0.33965(16) 0.24610(14) 0.0167(4) Uani 1 1 d . . . . .
C12 C 0.65623(16) 1.03691(16) 0.45626(15) 0.0176(4) Uani 1 1 d . . . . .
C24 C 0.93553(17) 0.77667(17) 0.43966(16) 0.0224(5) Uani 1 1 d . . . . .
C14 C 0.65550(16) 0.93705(16) 0.29884(14) 0.0164(4) Uani 1 1 d . . . . .
C6 C 0.31356(16) 0.44305(16) 0.42287(16) 0.0203(4) Uani 1 1 d . . . . .
H6 H 0.3160 0.4518 0.4917 0.024 Uiso 1 1 calc R U . . .
C20 C 0.73515(17) 0.84210(16) 0.15003(15) 0.0199(4) Uani 1 1 d . . . . .
H20 H 0.7822 0.8204 0.1918 0.024 Uiso 1 1 calc R U . . .
C15 C 0.65882(16) 0.90147(15) 0.19087(14) 0.0174(4) Uani 1 1 d . . . . .
C1 C 0.57944(18) 0.84857(18) 0.71561(14) 0.0235(5) Uani 1 1 d . . . . .
H1A H 0.6596 0.8532 0.7402 0.035 Uiso 1 1 calc R U . . .
H1B H 0.5246 0.8197 0.7572 0.035 Uiso 1 1 calc R U . . .
H1C H 0.5769 0.9237 0.7186 0.035 Uiso 1 1 calc R U . . .
C16 C 0.59131(18) 0.93297(16) 0.12797(15) 0.0215(4) Uani 1 1 d . . . . .
H16 H 0.5386 0.9732 0.1545 0.026 Uiso 1 1 calc R U . . .
C38 C 0.75061(17) 0.23195(16) 0.18323(14) 0.0194(4) Uani 1 1 d . . . . .
C9 C 0.30639(18) 0.41483(18) 0.22144(16) 0.0266(5) Uani 1 1 d . . . . .
H9 H 0.3048 0.4048 0.1524 0.032 Uiso 1 1 calc R U . . .
C11 C 0.65138(18) 1.12293(16) 0.55167(15) 0.0223(4) Uani 1 1 d . . . . .
H11A H 0.5880 1.0893 0.5844 0.033 Uiso 1 1 calc R U . . .
H11B H 0.6361 1.1871 0.5376 0.033 Uiso 1 1 calc R U . . .
H11C H 0.7269 1.1488 0.5956 0.033 Uiso 1 1 calc R U . . .
C37 C 0.82421(17) 0.16911(17) 0.19535(16) 0.0227(5) Uani 1 1 d . . . . .
H37 H 0.8143 0.0955 0.1509 0.027 Uiso 1 1 calc R U . . .
C23 C 1.00380(18) 0.85927(18) 0.52621(16) 0.0277(5) Uani 1 1 d . . . . .
H23 H 1.0855 0.8746 0.5471 0.033 Uiso 1 1 calc R U . . .
C22 C 0.93010(17) 0.91392(17) 0.57523(15) 0.0230(5) Uani 1 1 d . . . . .
C34 C 0.85297(18) 0.39057(18) 0.32843(15) 0.0239(5) Uani 1 1 d . . . . .
H34 H 0.8625 0.4640 0.3731 0.029 Uiso 1 1 calc R U . . .
C8 C 0.23300(18) 0.33221(18) 0.25185(17) 0.0281(5) Uani 1 1 d . . . . .
H8 H 0.1803 0.2663 0.2040 0.034 Uiso 1 1 calc R U . . .
C17 C 0.60031(19) 0.90636(17) 0.02765(15) 0.0256(5) Uani 1 1 d . . . . .
H17 H 0.5547 0.9293 -0.0141 0.031 Uiso 1 1 calc R U . . .
C18 C 0.67551(19) 0.84650(18) -0.01224(16) 0.0281(5) Uani 1 1 d . . . . .
H18 H 0.6809 0.8274 -0.0814 0.034 Uiso 1 1 calc R U . . .
C19 C 0.74301(19) 0.81451(18) 0.04945(15) 0.0265(5) Uani 1 1 d . . . . .
H19 H 0.7948 0.7735 0.0224 0.032 Uiso 1 1 calc R U . . .
C25 C 0.97360(17) 0.69699(19) 0.36060(17) 0.0270(5) Uani 1 1 d . . . . .
C7 C 0.23727(17) 0.34677(17) 0.35256(17) 0.0262(5) Uani 1 1 d . . . . .
H7A H 0.1874 0.2902 0.3738 0.031 Uiso 1 1 calc R U . . .
C36 C 0.91203(18) 0.22096(18) 0.27601(16) 0.0266(5) Uani 1 1 d . . . . .
H36 H 0.9650 0.1820 0.2876 0.032 Uiso 1 1 calc R U . . .
C35 C 0.92629(19) 0.32966(19) 0.34209(16) 0.0288(5) Uani 1 1 d . . . . .
H35 H 0.9878 0.3618 0.3974 0.035 Uiso 1 1 calc R U . . .
C30 C 0.9218(2) 0.6584(2) 0.26122(17) 0.0331(6) Uani 1 1 d . . . . .
H30 H 0.8590 0.6834 0.2429 0.040 Uiso 1 1 calc R U . . .
C21 C 0.9571(2) 1.00892(19) 0.67103(16) 0.0332(5) Uani 1 1 d . . . . .
H21A H 0.9308 1.0701 0.6611 0.050 Uiso 1 1 calc R U . . .
H21B H 1.0423 1.0365 0.6938 0.050 Uiso 1 1 calc R U . . .
H21C H 0.9160 0.9828 0.7212 0.050 Uiso 1 1 calc R U . . .
C26 C 1.06801(18) 0.6606(2) 0.38529(19) 0.0350(6) Uani 1 1 d . . . . .
H26 H 1.1056 0.6869 0.4524 0.042 Uiso 1 1 calc R U . . .
B1 B 0.70515(19) 0.89538(19) 0.53716(17) 0.0177(5) Uani 1 1 d . . . . .
H1 H 0.7177 0.9567 0.6026 0.021 Uiso 1 1 calc R U . . .
C27 C 1.1066(2) 0.5864(2) 0.3123(2) 0.0474(7) Uani 1 1 d . . . . .
H27 H 1.1699 0.5616 0.3298 0.057 Uiso 1 1 calc R U . . .
C29 C 0.9607(2) 0.5845(2) 0.1890(2) 0.0496(7) Uani 1 1 d . . . . .
H29 H 0.9241 0.5581 0.1216 0.060 Uiso 1 1 calc R U . . .
C28 C 1.0537(3) 0.5486(3) 0.2151(2) 0.0567(8) Uani 1 1 d . . . . .
H28 H 1.0807 0.4979 0.1654 0.068 Uiso 1 1 calc R U . . .
H4A H 0.503(3) 0.625(3) 0.084(2) 0.070(10) Uiso 1 1 d . . . . .
H4B H 0.472(3) 0.683(3) 0.025(3) 0.10(2) Uiso 0.98(8) 1 d . . . A 1

loop_
_atom_site_aniso_label
_atom_site_aniso_U_11
_atom_site_aniso_U_22
_atom_site_aniso_U_33
_atom_site_aniso_U_23
_atom_site_aniso_U_13
_atom_site_aniso_U_12
Zn1 0.01437(11) 0.01602(12) 0.01574(12) 0.00617(9) 0.00249(9) 0.00576(9)
O2 0.0263(7) 0.0150(7) 0.0179(7) 0.0060(6) 0.0016(6) 0.0098(6)
O1 0.0228(7) 0.0198(7) 0.0154(7) 0.0068(6) 0.0040(6) 0.0110(6)
O3 0.0302(8) 0.0159(7) 0.0328(8) 0.0036(6) -0.0066(7) 0.0102(6)
N2 0.0138(8) 0.0143(8) 0.0138(8) 0.0030(7) 0.0009(6) 0.0053(7)
N1 0.0152(8) 0.0171(8) 0.0136(8) 0.0041(7) 0.0005(7) 0.0056(7)
N7 0.0230(9) 0.0154(9) 0.0158(8) 0.0035(7) 0.0015(7) 0.0082(7)
N3 0.0167(8) 0.0139(8) 0.0154(8) 0.0033(7) -0.0006(7) 0.0030(7)
N6 0.0156(8) 0.0214(9) 0.0217(9) 0.0104(7) 0.0026(7) 0.0064(7)
O4 0.0608(12) 0.0265(10) 0.0305(10) 0.0036(8) -0.0196(9) 0.0122(9)
N4 0.0179(8) 0.0165(8) 0.0157(8) 0.0050(7) 0.0000(7) 0.0052(7)
N5 0.0169(8) 0.0164(9) 0.0196(9) 0.0078(7) -0.0019(7) 0.0018(7)
N8 0.0268(10) 0.0160(9) 0.0312(10) 0.0061(8) -0.0038(8) 0.0097(8)
C3 0.0155(10) 0.0234(11) 0.0211(11) 0.0118(9) 0.0051(8) 0.0078(8)
C5 0.0110(9) 0.0171(10) 0.0260(11) 0.0093(8) 0.0040(8) 0.0087(8)
C4 0.0119(9) 0.0170(10) 0.0200(10) 0.0090(8) 0.0031(8) 0.0080(8)
C32 0.0175(10) 0.0185(10) 0.0175(10) 0.0086(8) 0.0048(8) 0.0052(8)
C2 0.0184(10) 0.0230(11) 0.0164(10) 0.0097(8) 0.0036(8) 0.0112(9)
C31 0.0138(9) 0.0188(10) 0.0195(11) 0.0088(9) 0.0049(8) 0.0066(8)
C13 0.0165(10) 0.0150(10) 0.0256(11) 0.0089(9) -0.0005(8) 0.0047(8)
C10 0.0158(10) 0.0192(11) 0.0240(11) 0.0056(9) 0.0055(8) 0.0050(8)
C33 0.0171(10) 0.0174(10) 0.0193(10) 0.0095(8) 0.0063(8) 0.0066(8)
C12 0.0119(9) 0.0144(10) 0.0256(11) 0.0062(8) 0.0008(8) 0.0035(8)
C24 0.0153(10) 0.0279(12) 0.0323(12) 0.0222(10) 0.0042(9) 0.0060(9)
C14 0.0129(9) 0.0155(10) 0.0211(10) 0.0079(8) 0.0005(8) 0.0030(8)
C6 0.0149(10) 0.0225(11) 0.0290(11) 0.0135(9) 0.0021(8) 0.0087(8)
C20 0.0183(10) 0.0200(11) 0.0241(11) 0.0124(9) 0.0020(8) 0.0046(8)
C15 0.0178(10) 0.0119(10) 0.0196(10) 0.0066(8) -0.0018(8) -0.0004(8)
C1 0.0249(11) 0.0294(12) 0.0163(10) 0.0065(9) 0.0029(9) 0.0098(9)
C16 0.0246(11) 0.0146(10) 0.0239(11) 0.0048(9) -0.0008(9) 0.0065(9)
C38 0.0180(10) 0.0191(11) 0.0216(11) 0.0085(9) 0.0037(8) 0.0042(8)
C9 0.0214(11) 0.0291(12) 0.0240(11) 0.0004(9) 0.0044(9) 0.0082(9)
C11 0.0207(10) 0.0180(11) 0.0248(11) 0.0032(9) -0.0011(9) 0.0060(9)
C37 0.0245(11) 0.0183(11) 0.0312(12) 0.0125(9) 0.0090(9) 0.0101(9)
C23 0.0134(10) 0.0350(13) 0.0395(13) 0.0249(11) -0.0027(9) 0.0024(9)
C22 0.0173(10) 0.0224(11) 0.0288(12) 0.0166(9) -0.0042(9) -0.0019(9)
C34 0.0270(11) 0.0245(11) 0.0215(11) 0.0061(9) 0.0020(9) 0.0119(9)
C8 0.0194(11) 0.0185(11) 0.0380(13) 0.0000(10) -0.0004(10) 0.0039(9)
C17 0.0318(12) 0.0204(11) 0.0230(11) 0.0082(9) -0.0068(9) 0.0066(10)
C18 0.0382(13) 0.0253(12) 0.0192(11) 0.0076(9) 0.0027(10) 0.0072(10)
C19 0.0304(12) 0.0265(12) 0.0251(12) 0.0088(9) 0.0071(10) 0.0116(10)
C25 0.0173(10) 0.0333(13) 0.0432(14) 0.0267(11) 0.0136(10) 0.0106(9)
C7 0.0168(10) 0.0182(11) 0.0462(14) 0.0146(10) 0.0032(10) 0.0055(9)
C36 0.0231(11) 0.0296(12) 0.0380(13) 0.0198(11) 0.0085(10) 0.0149(10)
C35 0.0250(11) 0.0340(13) 0.0278(12) 0.0121(10) -0.0042(10) 0.0091(10)
C30 0.0309(12) 0.0485(15) 0.0420(14) 0.0305(12) 0.0212(11) 0.0264(12)
C21 0.0272(12) 0.0304(13) 0.0332(13) 0.0112(11) -0.0118(10) -0.0026(10)
C26 0.0173(11) 0.0439(15) 0.0566(16) 0.0316(13) 0.0105(11) 0.0117(10)
B1 0.0186(11) 0.0170(12) 0.0159(11) 0.0040(9) 0.0014(9) 0.0045(9)
C27 0.0327(14) 0.0693(19) 0.074(2) 0.0476(17) 0.0330(14) 0.0377(14)
C29 0.0619(18) 0.078(2) 0.0412(15) 0.0349(15) 0.0326(14) 0.0503(17)
C28 0.0653(19) 0.085(2) 0.063(2) 0.0459(18) 0.0467(17) 0.0593(18)

loop_
_atom_type_symbol
_atom_type_description
_atom_type_scat_dispersion_real
_atom_type_scat_dispersion_imag
_atom_type_scat_source
C C 0.0033 0.0016 'International Tables Vol C Tables 4.2.6.8 and 6.1.1.4'
H H 0.0000 0.0000 'International Tables Vol C Tables 4.2.6.8 and 6.1.1.4'
B B 0.0013 0.0007 'International Tables Vol C Tables 4.2.6.8 and 6.1.1.4'
N N 0.0061 0.0033 'International Tables Vol C Tables 4.2.6.8 and 6.1.1.4'
O O 0.0106 0.0060 'International Tables Vol C Tables 4.2.6.8 and 6.1.1.4'
Zn Zn 0.2839 1.4301 'International Tables Vol C Tables 4.2.6.8 and 6.1.1.4'

loop_
_geom_angle_atom_site_label_1
_geom_angle_atom_site_label_2
_geom_angle_atom_site_label_3
_geom_angle
_geom_angle_site_symmetry_1
_geom_angle_site_symmetry_3
_geom_angle_publ_flag
O2 Zn1 O1 80.25(5) . . ?
O2 Zn1 N2 124.67(6) . . ?
O2 Zn1 N6 137.01(6) . . ?
O2 Zn1 N4 99.69(5) . . ?
O1 Zn1 N4 172.48(5) . . ?
N2 Zn1 O1 96.15(5) . . ?
N2 Zn1 N6 97.94(6) . . ?
N2 Zn1 N4 90.07(6) . . ?
N6 Zn1 O1 90.69(6) . . ?
N6 Zn1 N4 84.25(6) . . ?
N7 O2 Zn1 110.22(10) . . ?
C31 O1 Zn1 108.39(11) . . ?
C38 O3 N8 107.59(14) . . ?
N1 N2 Zn1 112.39(11) . . ?
C4 N2 Zn1 137.84(13) . . ?
C4 N2 N1 106.84(14) . . ?
N2 N1 B1 120.38(15) . . ?
C2 N1 N2 109.63(15) . . ?
C2 N1 B1 129.89(16) . . ?
O2 N7 H7 120.6 . . ?
C31 N7 O2 118.76(15) . . ?
C31 N7 H7 120.6 . . ?
N4 N3 B1 119.61(15) . . ?
C12 N3 N4 110.31(15) . . ?
C12 N3 B1 129.70(16) . . ?
N5 N6 Zn1 113.99(11) . . ?
C24 N6 Zn1 139.20(14) . . ?
C24 N6 N5 106.68(16) . . ?
H4A O4 H4B 106(3) . . ?
N3 N4 Zn1 111.27(11) . . ?
C14 N4 Zn1 141.32(13) . . ?
C14 N4 N3 106.33(15) . . ?
N6 N5 B1 119.96(15) . . ?
C22 N5 N6 109.88(16) . . ?
C22 N5 B1 130.07(17) . . ?
C32 N8 O3 106.86(15) . . ?
C4 C3 H3 126.7 . . ?
C2 C3 H3 126.7 . . ?
C2 C3 C4 106.59(17) . . ?
C10 C5 C4 122.20(17) . . ?
C10 C5 C6 118.61(18) . . ?
C6 C5 C4 119.16(17) . . ?
N2 C4 C3 109.12(17) . . ?
N2 C4 C5 123.12(16) . . ?
C3 C4 C5 127.73(17) . . ?
N8 C32 C31 121.97(17) . . ?
N8 C32 C33 112.09(17) . . ?
C33 C32 C31 125.89(17) . . ?
N1 C2 C3 107.81(16) . . ?
N1 C2 C1 122.36(17) . . ?
C3 C2 C1 129.82(18) . . ?
O1 C31 N7 122.21(17) . . ?
O1 C31 C32 119.55(16) . . ?
N7 C31 C32 118.09(17) . . ?
C12 C13 H13 126.9 . . ?
C12 C13 C14 106.30(17) . . ?
C14 C13 H13 126.9 . . ?
C5 C10 H10 119.7 . . ?
C9 C10 C5 120.66(19) . . ?
C9 C10 H10 119.7 . . ?
C38 C33 C32 103.20(17) . . ?
C38 C33 C34 120.44(18) . . ?
C34 C33 C32 136.30(18) . . ?
N3 C12 C13 107.36(17) . . ?
N3 C12 C11 123.01(17) . . ?
C13 C12 C11 129.63(17) . . ?
N6 C24 C23 109.25(18) . . ?
N6 C24 C25 122.62(19) . . ?
C23 C24 C25 128.13(18) . . ?
N4 C14 C13 109.68(17) . . ?
N4 C14 C15 122.24(16) . . ?
C13 C14 C15 127.95(17) . . ?
C5 C6 H6 119.9 . . ?
C7 C6 C5 120.22(19) . . ?
C7 C6 H6 119.9 . . ?
C15 C20 H20 119.7 . . ?
C19 C20 H20 119.7 . . ?
C19 C20 C15 120.64(18) . . ?
C20 C15 C14 120.78(17) . . ?
C20 C15 C16 118.47(18) . . ?
C16 C15 C14 120.61(17) . . ?
C2 C1 H1A 109.5 . . ?
C2 C1 H1B 109.5 . . ?
C2 C1 H1C 109.5 . . ?
H1A C1 H1B 109.5 . . ?
H1A C1 H1C 109.5 . . ?
H1B C1 H1C 109.5 . . ?
C15 C16 H16 119.6 . . ?
C17 C16 C15 120.77(19) . . ?
C17 C16 H16 119.6 . . ?
O3 C38 C33 110.21(16) . . ?
O3 C38 C37 126.33(18) . . ?
C33 C38 C37 123.42(19) . . ?
C10 C9 H9 119.8 . . ?
C8 C9 C10 120.5(2) . . ?
C8 C9 H9 119.8 . . ?
C12 C11 H11A 109.5 . . ?
C12 C11 H11B 109.5 . . ?
C12 C11 H11C 109.5 . . ?
H11A C11 H11B 109.5 . . ?
H11A C11 H11C 109.5 . . ?
H11B C11 H11C 109.5 . . ?
C38 C37 H37 122.3 . . ?
C36 C37 C38 115.38(19) . . ?
C36 C37 H37 122.3 . . ?
C24 C23 H23 126.6 . . ?
C22 C23 C24 106.72(18) . . ?
C22 C23 H23 126.6 . . ?
N5 C22 C23 107.48(18) . . ?
N5 C22 C21 123.32(19) . . ?
C23 C22 C21 129.20(19) . . ?
C33 C34 H34 121.5 . . ?
C35 C34 C33 117.05(19) . . ?
C35 C34 H34 121.5 . . ?
C9 C8 H8 120.3 . . ?
C7 C8 C9 119.3(2) . . ?
C7 C8 H8 120.3 . . ?
C16 C17 H17 119.9 . . ?
C16 C17 C18 120.26(19) . . ?
C18 C17 H17 119.9 . . ?
C17 C18 H18 120.2 . . ?
C17 C18 C19 119.55(19) . . ?
C19 C18 H18 120.2 . . ?
C20 C19 C18 120.30(19) . . ?
C20 C19 H19 119.9 . . ?
C18 C19 H19 119.9 . . ?
C30 C25 C24 122.55(18) . . ?
C30 C25 C26 118.4(2) . . ?
C26 C25 C24 119.1(2) . . ?
C6 C7 H7A 119.6 . . ?
C8 C7 C6 120.70(19) . . ?
C8 C7 H7A 119.6 . . ?
C37 C36 H36 118.9 . . ?
C37 C36 C35 122.27(19) . . ?
C35 C36 H36 118.9 . . ?
C34 C35 C36 121.4(2) . . ?
C34 C35 H35 119.3 . . ?
C36 C35 H35 119.3 . . ?
C25 C30 H30 119.6 . . ?
C29 C30 C25 120.9(2) . . ?
C29 C30 H30 119.6 . . ?
C22 C21 H21A 109.5 . . ?
C22 C21 H21B 109.5 . . ?
C22 C21 H21C 109.5 . . ?
H21A C21 H21B 109.5 . . ?
H21A C21 H21C 109.5 . . ?
H21B C21 H21C 109.5 . . ?
C25 C26 H26 119.8 . . ?
C27 C26 C25 120.4(2) . . ?
C27 C26 H26 119.8 . . ?
N1 B1 N3 109.33(15) . . ?
N1 B1 N5 110.86(15) . . ?
N1 B1 H1 109.6 . . ?
N3 B1 N5 107.86(15) . . ?
N3 B1 H1 109.6 . . ?
N5 B1 H1 109.6 . . ?
C26 C27 H27 119.8 . . ?
C28 C27 C26 120.3(2) . . ?
C28 C27 H27 119.8 . . ?
C30 C29 H29 120.1 . . ?
C30 C29 C28 119.8(3) . . ?
C28 C29 H29 120.1 . . ?
C27 C28 C29 120.2(2) . . ?
C27 C28 H28 119.9 . . ?
C29 C28 H28 119.9 . . ?

loop_
_geom_bond_atom_site_label_1
_geom_bond_atom_site_label_2
_geom_bond_distance
_geom_bond_site_symmetry_2
_geom_bond_publ_flag
Zn1 O2 1.9893(13) . ?
Zn1 O1 2.1199(13) . ?
Zn1 N2 2.0495(15) . ?
Zn1 N6 2.0733(16) . ?
Zn1 N4 2.1640(16) . ?
O2 N7 1.3746(19) . ?
O1 C31 1.262(2) . ?
O3 N8 1.418(2) . ?
O3 C38 1.364(2) . ?
N2 N1 1.375(2) . ?
N2 C4 1.349(2) . ?
N1 C2 1.355(2) . ?
N1 B1 1.545(3) . ?
N7 H7 0.8800 . ?
N7 C31 1.313(2) . ?
N3 N4 1.377(2) . ?
N3 C12 1.356(2) . ?
N3 B1 1.546(3) . ?
N6 N5 1.373(2) . ?
N6 C24 1.347(2) . ?
O4 H4A 0.85(3) . ?
O4 H4B 0.89(4) . ?
N4 C14 1.342(2) . ?
N5 C22 1.358(2) . ?
N5 B1 1.551(3) . ?
N8 C32 1.301(2) . ?
C3 H3 0.9500 . ?
C3 C4 1.397(3) . ?
C3 C2 1.373(3) . ?
C5 C4 1.472(3) . ?
C5 C10 1.392(3) . ?
C5 C6 1.403(3) . ?
C32 C31 1.482(3) . ?
C32 C33 1.436(3) . ?
C2 C1 1.494(3) . ?
C13 H13 0.9500 . ?
C13 C12 1.377(3) . ?
C13 C14 1.403(3) . ?
C10 H10 0.9500 . ?
C10 C9 1.388(3) . ?
C33 C38 1.382(3) . ?
C33 C34 1.395(3) . ?
C12 C11 1.495(3) . ?
C24 C23 1.397(3) . ?
C24 C25 1.472(3) . ?
C14 C15 1.471(3) . ?
C6 H6 0.9500 . ?
C6 C7 1.387(3) . ?
C20 H20 0.9500 . ?
C20 C15 1.394(3) . ?
C20 C19 1.382(3) . ?
C15 C16 1.396(3) . ?
C1 H1A 0.9800 . ?
C1 H1B 0.9800 . ?
C1 H1C 0.9800 . ?
C16 H16 0.9500 . ?
C16 C17 1.381(3) . ?
C38 C37 1.394(3) . ?
C9 H9 0.9500 . ?
C9 C8 1.386(3) . ?
C11 H11A 0.9800 . ?
C11 H11B 0.9800 . ?
C11 H11C 0.9800 . ?
C37 H37 0.9500 . ?
C37 C36 1.373(3) . ?
C23 H23 0.9500 . ?
C23 C22 1.372(3) . ?
C22 C21 1.488(3) . ?
C34 H34 0.9500 . ?
C34 C35 1.378(3) . ?
C8 H8 0.9500 . ?
C8 C7 1.384(3) . ?
C17 H17 0.9500 . ?
C17 C18 1.383(3) . ?
C18 H18 0.9500 . ?
C18 C19 1.388(3) . ?
C19 H19 0.9500 . ?
C25 C30 1.393(3) . ?
C25 C26 1.405(3) . ?
C7 H7A 0.9500 . ?
C36 H36 0.9500 . ?
C36 C35 1.406(3) . ?
C35 H35 0.9500 . ?
C30 H30 0.9500 . ?
C30 C29 1.381(3) . ?
C21 H21A 0.9800 . ?
C21 H21B 0.9800 . ?
C21 H21C 0.9800 . ?
C26 H26 0.9500 . ?
C26 C27 1.385(3) . ?
B1 H1 1.0000 . ?
C27 H27 0.9500 . ?
C27 C28 1.371(4) . ?
C29 H29 0.9500 . ?
C29 C28 1.392(3) . ?
C28 H28 0.9500 . ?

loop_
_geom_torsion_atom_site_label_1
_geom_torsion_atom_site_label_2
_geom_torsion_atom_site_label_3
_geom_torsion_atom_site_label_4
_geom_torsion
_geom_torsion_site_symmetry_1
_geom_torsion_site_symmetry_2
_geom_torsion_site_symmetry_3
_geom_torsion_site_symmetry_4
_geom_torsion_publ_flag
Zn1 O2 N7 C31 2.99(19) . . . . ?
Zn1 O1 C31 N7 -3.1(2) . . . . ?
Zn1 O1 C31 C32 172.25(13) . . . . ?
Zn1 N2 N1 C2 -163.39(11) . . . . ?
Zn1 N2 N1 B1 20.06(18) . . . . ?
Zn1 N2 C4 C3 157.64(14) . . . . ?
Zn1 N2 C4 C5 -24.1(3) . . . . ?
Zn1 N6 N5 C22 -176.73(12) . . . . ?
Zn1 N6 N5 B1 0.1(2) . . . . ?
Zn1 N6 C24 C23 175.83(15) . . . . ?
Zn1 N6 C24 C25 -3.4(3) . . . . ?
Zn1 N4 C14 C13 164.82(15) . . . . ?
Zn1 N4 C14 C15 -19.1(3) . . . . ?
O2 N7 C31 O1 0.3(3) . . . . ?
O2 N7 C31 C32 -175.18(15) . . . . ?
O3 N8 C32 C31 177.28(16) . . . . ?
O3 N8 C32 C33 -0.4(2) . . . . ?
O3 C38 C37 C36 178.70(18) . . . . ?
N2 N1 C2 C3 -0.99(19) . . . . ?
N2 N1 C2 C1 177.91(16) . . . . ?
N2 N1 B1 N3 47.6(2) . . . . ?
N2 N1 B1 N5 -71.1(2) . . . . ?
N1 N2 C4 C3 -0.37(19) . . . . ?
N1 N2 C4 C5 177.89(15) . . . . ?
N3 N4 C14 C13 -1.3(2) . . . . ?
N3 N4 C14 C15 174.71(16) . . . . ?
N6 N5 C22 C23 -0.4(2) . . . . ?
N6 N5 C22 C21 -179.88(17) . . . . ?
N6 N5 B1 N1 56.9(2) . . . . ?
N6 N5 B1 N3 -62.8(2) . . . . ?
N6 C24 C23 C22 -0.7(2) . . . . ?
N6 C24 C25 C30 31.0(3) . . . . ?
N6 C24 C25 C26 -150.85(19) . . . . ?
N4 N3 C12 C13 -0.9(2) . . . . ?
N4 N3 C12 C11 178.68(16) . . . . ?
N4 N3 B1 N1 -70.7(2) . . . . ?
N4 N3 B1 N5 50.0(2) . . . . ?
N4 C14 C15 C20 -35.3(3) . . . . ?
N4 C14 C15 C16 149.03(18) . . . . ?
N5 N6 C24 C23 0.4(2) . . . . ?
N5 N6 C24 C25 -178.83(17) . . . . ?
N8 O3 C38 C33 2.1(2) . . . . ?
N8 O3 C38 C37 -175.96(18) . . . . ?
N8 C32 C31 O1 152.77(18) . . . . ?
N8 C32 C31 N7 -31.7(3) . . . . ?
N8 C32 C33 C38 1.7(2) . . . . ?
N8 C32 C33 C34 178.6(2) . . . . ?
C5 C10 C9 C8 0.9(3) . . . . ?
C5 C6 C7 C8 0.4(3) . . . . ?
C4 N2 N1 C2 0.84(18) . . . . ?
C4 N2 N1 B1 -175.72(15) . . . . ?
C4 C3 C2 N1 0.7(2) . . . . ?
C4 C3 C2 C1 -178.05(18) . . . . ?
C4 C5 C10 C9 -178.40(17) . . . . ?
C4 C5 C6 C7 177.82(16) . . . . ?
C32 C33 C38 O3 -2.3(2) . . . . ?
C32 C33 C38 C37 175.89(18) . . . . ?
C32 C33 C34 C35 -175.4(2) . . . . ?
C2 N1 B1 N3 -128.13(19) . . . . ?
C2 N1 B1 N5 113.1(2) . . . . ?
C2 C3 C4 N2 -0.2(2) . . . . ?
C2 C3 C4 C5 -178.37(17) . . . . ?
C31 C32 C33 C38 -175.94(17) . . . . ?
C31 C32 C33 C34 1.0(3) . . . . ?
C13 C14 C15 C20 140.0(2) . . . . ?
C13 C14 C15 C16 -35.7(3) . . . . ?
C10 C5 C4 N2 -16.7(3) . . . . ?
C10 C5 C4 C3 161.22(18) . . . . ?
C10 C5 C6 C7 -0.4(3) . . . . ?
C10 C9 C8 C7 -0.9(3) . . . . ?
C33 C32 C31 O1 -29.9(3) . . . . ?
C33 C32 C31 N7 145.72(19) . . . . ?
C33 C38 C37 C36 0.9(3) . . . . ?
C33 C34 C35 C36 -0.1(3) . . . . ?
C12 N3 N4 Zn1 -169.35(11) . . . . ?
C12 N3 N4 C14 1.4(2) . . . . ?
C12 N3 B1 N1 117.1(2) . . . . ?
C12 N3 B1 N5 -122.28(19) . . . . ?
C12 C13 C14 N4 0.8(2) . . . . ?
C12 C13 C14 C15 -174.97(18) . . . . ?
C24 N6 N5 C22 0.0(2) . . . . ?
C24 N6 N5 B1 176.80(16) . . . . ?
C24 C23 C22 N5 0.6(2) . . . . ?
C24 C23 C22 C21 -179.9(2) . . . . ?
C24 C25 C30 C29 179.4(2) . . . . ?
C24 C25 C26 C27 -179.4(2) . . . . ?
C14 C13 C12 N3 0.1(2) . . . . ?
C14 C13 C12 C11 -179.48(19) . . . . ?
C14 C15 C16 C17 175.51(18) . . . . ?
C6 C5 C4 N2 165.12(16) . . . . ?
C6 C5 C4 C3 -17.0(3) . . . . ?
C6 C5 C10 C9 -0.2(3) . . . . ?
C20 C15 C16 C17 -0.3(3) . . . . ?
C15 C20 C19 C18 0.6(3) . . . . ?
C15 C16 C17 C18 0.9(3) . . . . ?
C16 C17 C18 C19 -0.8(3) . . . . ?
C38 O3 N8 C32 -1.0(2) . . . . ?
C38 C33 C34 C35 1.2(3) . . . . ?
C38 C37 C36 C35 0.3(3) . . . . ?
C9 C8 C7 C6 0.3(3) . . . . ?
C37 C36 C35 C34 -0.7(3) . . . . ?
C23 C24 C25 C30 -148.1(2) . . . . ?
C23 C24 C25 C26 30.0(3) . . . . ?
C22 N5 B1 N1 -127.03(19) . . . . ?
C22 N5 B1 N3 113.3(2) . . . . ?
C34 C33 C38 O3 -179.83(17) . . . . ?
C34 C33 C38 C37 -1.7(3) . . . . ?
C17 C18 C19 C20 0.1(3) . . . . ?
C19 C20 C15 C14 -176.22(18) . . . . ?
C19 C20 C15 C16 -0.4(3) . . . . ?
C25 C24 C23 C22 178.53(19) . . . . ?
C25 C30 C29 C28 -0.7(4) . . . . ?
C25 C26 C27 C28 0.6(4) . . . . ?
C30 C25 C26 C27 -1.2(3) . . . . ?
C30 C29 C28 C27 0.2(4) . . . . ?
C26 C25 C30 C29 1.3(3) . . . . ?
C26 C27 C28 C29 -0.1(4) . . . . ?
B1 N1 C2 C3 175.14(17) . . . . ?
B1 N1 C2 C1 -6.0(3) . . . . ?
B1 N3 N4 Zn1 17.01(19) . . . . ?
B1 N3 N4 C14 -172.23(15) . . . . ?
B1 N3 C12 C13 171.88(17) . . . . ?
B1 N3 C12 C11 -8.5(3) . . . . ?
B1 N5 C22 C23 -176.81(18) . . . . ?
B1 N5 C22 C21 3.7(3) . . . . ?

loop_
_platon_squeeze_void_nr
_platon_squeeze_void_average_x
_platon_squeeze_void_average_y
_platon_squeeze_void_average_z
_platon_squeeze_void_volume
_platon_squeeze_void_count_electrons
_platon_squeeze_void_content
1 0.000 0.000 0.000 385 86 ' '
